data_4002326
loop_
_publ_author_name
'Nyman, M.'
'Bonhomme, F.'
'Maxwell, R.S.'
'Nenoff, T.M.'

_publ_section_title
;
 First Rb silicotitanate phase and its K-structural analogue: new members
 of the SNL-A family (Cc - A2 Ti Si6 O15; A = K, Rb, Cs)
;
_journal_name_full 'Chemistry of Materials (1,1989-)'
_journal_page_first 4603
_journal_page_last 4611
_journal_volume 13
_journal_year 2001
_chemical_formula_sum 'O15 Rb2 Si6 Ti'
_chemical_name_systematic 'Rb2 (Ti Si6 O15)'
_space_group_IT_number 9
_symmetry_space_group_name_Hall 'C -2yc'
_symmetry_space_group_name_H-M 'C 1 c 1'
_cell_angle_alpha 90
_cell_angle_beta 105.29
_cell_angle_gamma 90
_cell_formula_units_Z 4
_cell_length_a 12.736
_cell_length_b 7.3392
_cell_length_c 15.061
_cell_volume 1357.952
_citation_journal_id_ASTM CMATEX
_cod_data_source_file Nyman_CMATEX_2001_1457.cif
_cod_data_source_block O15Rb2Si6Ti1
_cod_original_formula_sum 'O15 Rb2 Si6 Ti1'
_cod_database_code 4002326

loop_
_symmetry_equiv_pos_as_xyz
x,y,z
x,-y,z+1/2
x+1/2,y+1/2,z
x+1/2,-y+1/2,z+1/2

loop_
_atom_site_label
_atom_site_type_symbol
_atom_site_fract_x
_atom_site_fract_y
_atom_site_fract_z
_atom_site_occupancy
_atom_site_U_iso_or_equiv
Si1 Si+4 -0.0043 0.077 0.254 1 0.0
O15 O-2 0.7 0.261 0.478 1 0.0
O11 O-2 0.479 0.289 0.034 1 0.0
O8 O-2 0.3558 0.002 0.025 1 0.0
O10 O-2 0.396 0.223 0.33 1 0.0
Si4 Si+4 0.2568 0.098 0.0561 1 0.0
O13 O-2 0.558 0.484 0.3462 1 0.0
O4 O-2 0.047 0.014 0.1722 1 0.0
O6 O-2 0.2025 0.35 0.269 1 0.0
Si2 Si+4 0.0459 0.027 0.5669 1 0.0
Ti1 Ti+4 0.5528 0.2396 0.4048 1 0.0
O12 O-2 0.528 0.014 0.461 1 0.0
Rb1 Rb+1 0.2597 0.3753 0.4815 1 0.0
O9 O-2 0.369 0.517 0.23 1 0.0
Si6 Si+4 0.4811 0.068 0.0347 1 0.0
Si3 Si+4 0.0852 0.451 0.2445 1 0.0
O5 O-2 0.171 0.058 0.564 1 0.0
O7 O-2 0.301 0.199 0.1539 1 0.0
Si5 Si+4 0.3176 0.319 0.2447 1 0.0
O2 O-2 -0.001 0.298 0.264 1 0.0
Rb2 Rb+1 0.2779 0.1361 0.8077 1 0.0
O3 O-2 0.052 0.505 0.1388 1 0.0
O1 O-2 -0.008 0.138 0.0009 1 0.0
O14 O-2 0.59 0.118 0.3092 1 0.0
